data_7214234
loop_
_publ_author_name
'Liu, Xiaolan'
'Wang, Xin'
'Gao, Ting'
'Xu, Yan'
'Shen, Xuan'
'Zhu, Dunru'

_publ_section_title
;
 Three 3D lanthanide--organic frameworks with sra topology: syntheses,
 structures, luminescence and magnetic properties
;
_journal_issue 13
_journal_name_full CrystEngComm
_journal_page_first 2779
_journal_paper_doi 10.1039/c3ce42553c
_journal_volume 16
_journal_year 2014
_chemical_formula_moiety 'C17 H14 Dy N O7, 2(C3 H7 N O)'
_chemical_formula_sum 'C23 H28 Dy N3 O9'
_chemical_formula_weight 652.98
_chemical_name_systematic
; 
 ? 
;
_space_group_IT_number 14
_symmetry_cell_setting monoclinic
_symmetry_space_group_name_Hall '-P 2ybc'
_symmetry_space_group_name_H-M 'P 1 21/c 1'
_atom_sites_solution_hydrogens geom
_atom_sites_solution_primary direct
_atom_sites_solution_secondary difmap
_audit_creation_method SHELXL-97
_cell_angle_alpha 90.00
_cell_angle_beta 90.683(2)
_cell_angle_gamma 90.00
_cell_formula_units_Z 4
_cell_length_a 6.3462(11)
_cell_length_b 16.580(3)
_cell_length_c 24.018(4)
_cell_measurement_reflns_used 5739
_cell_measurement_temperature 173(2)
_cell_measurement_theta_max 26.90
_cell_measurement_theta_min 1.32
_cell_volume 2527.0(8)
_computing_cell_refinement 'SAINT (Bruker, 2005)'
_computing_data_collection 'APEX2 (Bruker, 2005)'
_computing_data_reduction SAINT
_computing_molecular_graphics SHELXTL
_computing_publication_material SHELXTL
_computing_structure_refinement 'SHELXL-97 (Sheldrick, 2008)'
_computing_structure_solution 'SHELXS-97 (Sheldrick, 2008)'
_diffrn_ambient_temperature 173(2)
_diffrn_measured_fraction_theta_full 0.992
_diffrn_measured_fraction_theta_max 0.992
_diffrn_measurement_device_type 'Bruker Apex2 CCD'
_diffrn_measurement_method '\w scans'
_diffrn_radiation_monochromator graphite
_diffrn_radiation_source 'fine-focus sealed tube'
_diffrn_radiation_type MoK\a
_diffrn_radiation_wavelength 0.71073
_diffrn_reflns_av_R_equivalents 0.0383
_diffrn_reflns_av_sigmaI/netI 0.0448
_diffrn_reflns_limit_h_max 7
_diffrn_reflns_limit_h_min -7
_diffrn_reflns_limit_k_max 17
_diffrn_reflns_limit_k_min -19
_diffrn_reflns_limit_l_max 26
_diffrn_reflns_limit_l_min -28
_diffrn_reflns_number 13415
_diffrn_reflns_theta_full 25.00
_diffrn_reflns_theta_max 25.00
_diffrn_reflns_theta_min 1.49
_exptl_absorpt_coefficient_mu 3.013
_exptl_absorpt_correction_T_max 0.7946
_exptl_absorpt_correction_T_min 0.5570
_exptl_absorpt_correction_type multi-scan
_exptl_absorpt_process_details '(SADABS; Sheldrick, 2003)'
_exptl_crystal_colour 'Pale Yellow '
_exptl_crystal_density_diffrn 1.716
_exptl_crystal_density_method 'not measured'
_exptl_crystal_description Block
_exptl_crystal_F_000 1300
_exptl_crystal_size_max 0.22
_exptl_crystal_size_mid 0.14
_exptl_crystal_size_min 0.08
_refine_diff_density_max 3.442
_refine_diff_density_min -1.554
_refine_diff_density_rms 0.242
_refine_ls_extinction_method none
_refine_ls_goodness_of_fit_ref 1.094
_refine_ls_hydrogen_treatment constr
_refine_ls_matrix_type full
_refine_ls_number_parameters 325
_refine_ls_number_reflns 4432
_refine_ls_number_restraints 134
_refine_ls_restrained_S_all 1.096
_refine_ls_R_factor_all 0.0714
_refine_ls_R_factor_gt 0.0599
_refine_ls_shift/su_max 0.001
_refine_ls_shift/su_mean 0.000
_refine_ls_structure_factor_coef Fsqd
_refine_ls_weighting_details 'calc w=1/[\s^2^(Fo^2^)+(0.0715P)^2^+46.1737P] where P=(Fo^2^+2Fc^2^)/3'
_refine_ls_weighting_scheme calc
_refine_ls_wR_factor_gt 0.1512
_refine_ls_wR_factor_ref 0.1566
_reflns_number_gt 3739
_reflns_number_total 4432
_reflns_threshold_expression >2sigma(I)
_cod_data_source_file c3ce42553c2.cif
_cod_data_source_block dyl2-lt
_cod_depositor_comments
;
The following automatic conversions were performed:

'_symmetry_cell_setting' value 'Monoclinic' changed to 'monoclinic'
according to
/usr/data/users/saulius/crontab/automatic-downloads/current/RSC/lib/dictionaries/cif_core.dic
dictionary named 'cif_core.dic' version 2.4.2 from
2011-04-26.

'_exptl_absorpt_correction_type' value 'multi-scan '
changed to 'multi-scan' according to
/usr/data/users/saulius/crontab/automatic-downloads/current/RSC/lib/dictionaries/cif_core.dic
dictionary named 'cif_core.dic' version 2.4.2 from 2011-04-26.

Automatic conversion script
Id: cif_fix_values 2281 2013-09-26 08:29:07Z andrius 
;
_cod_original_sg_symbol_Hall '-P 2ybc   '
_cod_original_sg_symbol_H-M 'P 21/c'
_cod_database_code 7214234

loop_
_symmetry_equiv_pos_as_xyz
'x, y, z'
'-x, y+1/2, -z+1/2'
'-x, -y, -z'
'x, -y-1/2, z-1/2'

loop_
_atom_site_label
_atom_site_type_symbol
_atom_site_fract_x
_atom_site_fract_y
_atom_site_fract_z
_atom_site_U_iso_or_equiv
_atom_site_adp_type
_atom_site_occupancy
_atom_site_symmetry_multiplicity
_atom_site_calc_flag
_atom_site_refinement_flags
Dy1 Dy 1.26239(6) 0.06217(3) 0.023206(17) 0.01206(17) Uani 1 1 d .
C1 C 1.2328(15) -0.0559(6) -0.0678(5) 0.0213(16) Uani 1 1 d U
C2 C 1.2732(15) -0.1009(6) -0.1188(4) 0.0221(15) Uani 1 1 d U
C3 C 1.4711(15) -0.1385(6) -0.1287(4) 0.0199(17) Uani 1 1 d U
C4 C 1.4939(15) -0.1822(7) -0.1792(4) 0.025(2) Uani 1 1 d .
H4A H 1.6249 -0.2075 -0.1866 0.030 Uiso 1 1 calc R
C5 C 1.3326(15) -0.1890(7) -0.2177(4) 0.023(2) Uani 1 1 d .
C6 C 1.1398(15) -0.1497(7) -0.2076(5) 0.026(2) Uani 1 1 d .
H6A H 1.0281 -0.1530 -0.2342 0.031 Uiso 1 1 calc R
C7 C 1.1137(14) -0.1072(6) -0.1596(4) 0.020(2) Uani 1 1 d U
H7A H 0.9830 -0.0809 -0.1536 0.024 Uiso 1 1 calc R
C8 C 1.3593(15) -0.2385(7) -0.2687(4) 0.024(2) Uani 1 1 d .
C9 C 1.1949(15) -0.2867(6) -0.2887(4) 0.023(2) Uani 1 1 d .
H9A H 1.0616 -0.2843 -0.2712 0.028 Uiso 1 1 calc R
C10 C 1.2225(14) -0.3376(6) -0.3333(4) 0.020(2) Uani 1 1 d .
C11 C 1.4175(14) -0.3404(6) -0.3614(4) 0.018(2) Uani 1 1 d .
C12 C 1.5777(15) -0.2905(7) -0.3418(4) 0.025(2) Uani 1 1 d .
H12A H 1.7097 -0.2911 -0.3601 0.030 Uiso 1 1 calc R
C13 C 1.5509(16) -0.2399(7) -0.2965(5) 0.026(2) Uani 1 1 d .
H13A H 1.6633 -0.2061 -0.2844 0.031 Uiso 1 1 calc R
C14 C 1.4517(14) -0.3956(6) -0.4088(4) 0.016(2) Uani 1 1 d U
C15 C 1.0196(18) 0.2229(7) -0.0298(5) 0.030(3) Uani 1 1 d U
H15A H 1.1349 0.2279 -0.0544 0.036 Uiso 1 1 calc R
C16 C 0.869(2) 0.3372(7) -0.0782(5) 0.044(2) Uani 1 1 d DU
H16A H 0.9992 0.3350 -0.0995 0.067 Uiso 1 1 calc R
H16B H 0.8571 0.3900 -0.0601 0.067 Uiso 1 1 calc R
H16C H 0.7477 0.3292 -0.1034 0.067 Uiso 1 1 calc R
C17 C 0.6816(16) 0.2709(8) -0.0011(5) 0.039(2) Uani 1 1 d DU
H17A H 0.6952 0.2272 0.0262 0.059 Uiso 1 1 calc R
H17B H 0.5575 0.2614 -0.0248 0.059 Uiso 1 1 calc R
H17C H 0.6658 0.3224 0.0185 0.059 Uiso 1 1 calc R
C18 C 0.871(5) 0.341(2) 0.1360(13) 0.164(6) Uani 1 1 d DU
H18A H 0.9197 0.2895 0.1510 0.246 Uiso 1 1 calc R
H18B H 0.7309 0.3343 0.1189 0.246 Uiso 1 1 calc R
H18C H 0.8622 0.3808 0.1662 0.246 Uiso 1 1 calc R
C19 C 0.949(6) 0.4473(18) 0.0697(15) 0.164(6) Uani 1 1 d DU
H19A H 1.0513 0.4654 0.0421 0.246 Uiso 1 1 calc R
H19B H 0.9381 0.4878 0.0993 0.246 Uiso 1 1 calc R
H19C H 0.8110 0.4401 0.0516 0.246 Uiso 1 1 calc R
C20 C 1.187(6) 0.327(2) 0.0818(14) 0.165(5) Uani 1 1 d DU
H20A H 1.2370 0.2777 0.0977 0.197 Uiso 1 1 calc R
C21 C 0.331(5) 0.0496(18) -0.2572(15) 0.156(5) Uani 1 1 d DU
H21A H 0.3813 0.0661 -0.2202 0.233 Uiso 1 1 calc R
H21B H 0.2048 0.0162 -0.2536 0.233 Uiso 1 1 calc R
H21C H 0.2976 0.0976 -0.2794 0.233 Uiso 1 1 calc R
C22 C 0.416(5) -0.017(2) -0.3411(12) 0.154(5) Uani 1 1 d DU
H22A H 0.5222 -0.0480 -0.3611 0.232 Uiso 1 1 calc R
H22B H 0.3864 0.0334 -0.3614 0.232 Uiso 1 1 calc R
H22C H 0.2866 -0.0484 -0.3380 0.232 Uiso 1 1 calc R
C23 C 0.685(6) -0.017(2) -0.2676(15) 0.155(5) Uani 1 1 d DU
H23A H 0.7287 -0.0040 -0.2307 0.186 Uiso 1 1 calc R
O1 O 1.0594(9) -0.0190(4) -0.0597(3) 0.0137(13) Uani 1 1 d .
O2 O 1.3728(9) -0.0508(4) -0.0294(3) 0.0143(13) Uani 1 1 d .
O3 O 1.6093(9) -0.3832(4) -0.4403(3) 0.0182(15) Uani 1 1 d .
O4 O 1.3229(10) -0.4536(4) -0.4153(3) 0.0182(15) Uani 1 1 d .
O5 O 1.6339(10) -0.1367(4) -0.0936(3) 0.0188(15) Uani 1 1 d U
O6 O 1.0558(10) -0.3849(5) -0.3487(3) 0.0276(18) Uani 1 1 d .
H6B H 1.0943 -0.4180 -0.3730 0.041 Uiso 1 1 calc R
O7 O 1.0290(11) 0.1680(4) 0.0045(3) 0.0255(17) Uani 1 1 d .
O8 O 1.263(4) 0.3694(15) 0.0427(11) 0.169(6) Uani 1 1 d DU
O9 O 0.810(4) -0.0537(13) -0.2997(11) 0.158(5) Uani 1 1 d DU
N1 N 0.8710(14) 0.2736(6) -0.0356(4) 0.039(2) Uani 1 1 d D
N2 N 1.019(5) 0.3700(17) 0.0939(12) 0.163(5) Uani 1 1 d DU
N3 N 0.497(5) 0.0028(17) -0.2850(11) 0.155(5) Uani 1 1 d DU

loop_
_atom_site_aniso_label
_atom_site_aniso_U_11
_atom_site_aniso_U_22
_atom_site_aniso_U_33
_atom_site_aniso_U_23
_atom_site_aniso_U_13
_atom_site_aniso_U_12
Dy1 0.0043(2) 0.0203(3) 0.0116(2) -0.00136(19) -0.00082(15) 0.00024(17)
C1 0.014(3) 0.022(3) 0.027(4) -0.002(3) -0.003(3) -0.003(3)
C2 0.015(3) 0.024(3) 0.027(3) -0.005(3) -0.002(3) -0.001(3)
C3 0.011(3) 0.024(4) 0.024(4) -0.008(3) -0.004(3) -0.001(3)
C4 0.014(5) 0.036(6) 0.024(5) -0.013(5) 0.001(4) 0.005(4)
C5 0.014(5) 0.034(6) 0.020(5) -0.009(5) -0.001(4) 0.001(4)
C6 0.012(5) 0.039(6) 0.027(6) -0.018(5) -0.006(4) 0.005(4)
C7 0.007(4) 0.036(5) 0.018(5) -0.007(4) -0.001(4) 0.003(4)
C8 0.012(5) 0.035(6) 0.023(5) -0.009(5) 0.000(4) 0.003(4)
C9 0.009(5) 0.036(6) 0.025(6) -0.009(5) 0.005(4) 0.005(4)
C10 0.010(4) 0.031(6) 0.018(5) -0.009(4) -0.003(4) -0.003(4)
C11 0.007(4) 0.031(6) 0.017(5) -0.006(4) -0.001(4) 0.001(4)
C12 0.011(5) 0.042(7) 0.023(5) -0.014(5) -0.002(4) -0.001(4)
C13 0.014(5) 0.033(6) 0.031(6) -0.013(5) -0.003(4) -0.004(4)
C14 0.008(4) 0.023(5) 0.017(4) -0.001(4) -0.004(3) 0.001(4)
C15 0.030(5) 0.029(5) 0.030(5) -0.004(5) 0.000(4) 0.007(4)
C16 0.045(4) 0.039(4) 0.049(5) 0.001(4) -0.007(4) 0.002(4)
C17 0.032(4) 0.036(4) 0.050(5) -0.001(4) -0.005(4) 0.005(4)
C18 0.165(8) 0.164(8) 0.163(8) -0.002(7) 0.001(7) -0.013(7)
C19 0.167(8) 0.163(8) 0.163(8) -0.003(7) -0.003(7) -0.013(7)
C20 0.165(7) 0.164(7) 0.164(7) -0.003(5) 0.000(5) -0.010(5)
C21 0.158(8) 0.150(8) 0.159(8) 0.004(7) -0.012(7) -0.014(7)
C22 0.157(8) 0.148(8) 0.158(8) 0.005(7) -0.015(7) -0.014(7)
C23 0.157(7) 0.150(7) 0.159(7) 0.005(5) -0.011(5) -0.012(5)
O1 0.003(3) 0.024(4) 0.014(3) -0.003(3) 0.000(2) 0.000(3)
O2 0.010(3) 0.023(4) 0.011(3) -0.001(3) -0.004(2) 0.000(3)
O3 0.007(3) 0.029(4) 0.019(4) -0.001(3) -0.003(3) -0.002(3)
O4 0.010(3) 0.026(4) 0.019(4) -0.006(3) -0.002(3) -0.005(3)
O5 0.009(3) 0.028(4) 0.020(3) -0.010(3) -0.006(3) 0.001(3)
O6 0.013(3) 0.043(5) 0.027(4) -0.021(4) 0.003(3) -0.008(3)
O7 0.020(4) 0.027(4) 0.029(4) 0.006(3) 0.003(3) 0.005(3)
O8 0.169(6) 0.170(6) 0.169(6) -0.004(4) 0.002(4) -0.006(4)
O9 0.158(6) 0.154(6) 0.161(6) 0.004(4) -0.005(4) -0.007(4)
N1 0.039(6) 0.030(5) 0.046(6) 0.006(5) -0.009(5) 0.004(5)
N2 0.165(7) 0.163(7) 0.163(7) -0.003(6) 0.000(6) -0.011(6)
N3 0.157(7) 0.149(7) 0.158(7) 0.005(5) -0.012(6) -0.013(5)

loop_
_atom_type_symbol
_atom_type_description
_atom_type_scat_dispersion_real
_atom_type_scat_dispersion_imag
_atom_type_scat_source
C C 0.0033 0.0016 'International Tables Vol C Tables 4.2.6.8 and 6.1.1.4'
H H 0.0000 0.0000 'International Tables Vol C Tables 4.2.6.8 and 6.1.1.4'
N N 0.0061 0.0033 'International Tables Vol C Tables 4.2.6.8 and 6.1.1.4'
O O 0.0106 0.0060 'International Tables Vol C Tables 4.2.6.8 and 6.1.1.4'
Dy Dy -0.1892 4.4098 'International Tables Vol C Tables 4.2.6.8 and 6.1.1.4'

loop_
_geom_angle_atom_site_label_1
_geom_angle_atom_site_label_2
_geom_angle_atom_site_label_3
_geom_angle
_geom_angle_site_symmetry_1
_geom_angle_site_symmetry_3
O5 Dy1 O2 72.9(2) 3_855 3_855
O5 Dy1 O7 84.8(3) 3_855 .
O2 Dy1 O7 134.5(2) 3_855 .
O5 Dy1 O3 109.5(2) 3_855 2_854
O2 Dy1 O3 74.3(2) 3_855 2_854
O7 Dy1 O3 76.8(2) . 2_854
O5 Dy1 O1 98.0(2) 3_855 3_755
O2 Dy1 O1 145.3(2) 3_855 3_755
O7 Dy1 O1 75.4(2) . 3_755
O3 Dy1 O1 138.5(2) 2_854 3_755
O5 Dy1 O4 84.4(3) 3_855 4_556
O2 Dy1 O4 75.1(2) 3_855 4_556
O7 Dy1 O4 142.4(2) . 4_556
O3 Dy1 O4 140.5(2) 2_854 4_556
O1 Dy1 O4 70.6(2) 3_755 4_556
O5 Dy1 O2 140.3(2) 3_855 .
O2 Dy1 O2 70.7(2) 3_855 .
O7 Dy1 O2 133.0(2) . .
O3 Dy1 O2 75.2(2) 2_854 .
O1 Dy1 O2 102.9(2) 3_755 .
O4 Dy1 O2 71.6(2) 4_556 .
O5 Dy1 O1 169.0(2) 3_855 .
O2 Dy1 O1 118.0(2) 3_855 .
O7 Dy1 O1 86.4(2) . .
O3 Dy1 O1 74.6(2) 2_854 .
O1 Dy1 O1 73.5(2) 3_755 .
O4 Dy1 O1 98.8(2) 4_556 .
O2 Dy1 O1 50.06(19) . .
O5 Dy1 C1 165.1(3) 3_855 .
O2 Dy1 C1 92.8(2) 3_855 .
O7 Dy1 C1 108.8(3) . .
O3 Dy1 C1 69.2(3) 2_854 .
O1 Dy1 C1 91.5(2) 3_755 .
O4 Dy1 C1 88.0(3) 4_556 .
O2 Dy1 C1 25.0(2) . .
O1 Dy1 C1 25.7(2) . .
O5 Dy1 Dy1 107.34(16) 3_855 3_855
O2 Dy1 Dy1 35.75(15) 3_855 3_855
O7 Dy1 Dy1 147.97(17) . 3_855
O3 Dy1 Dy1 71.19(16) 2_854 3_855
O1 Dy1 Dy1 129.58(16) 3_755 3_855
O4 Dy1 Dy1 69.41(15) 4_556 3_855
O2 Dy1 Dy1 34.97(15) . 3_855
O1 Dy1 Dy1 83.58(12) . 3_855
C1 Dy1 Dy1 57.89(19) . 3_855
O2 C1 O1 117.0(9) . .
O2 C1 C2 120.8(9) . .
O1 C1 C2 122.2(9) . .
O2 C1 Dy1 51.7(5) . .
O1 C1 Dy1 67.4(5) . .
C2 C1 Dy1 162.6(7) . .
C7 C2 C3 118.7(9) . .
C7 C2 C1 119.5(9) . .
C3 C2 C1 121.8(9) . .
O5 C3 C4 117.9(8) . .
O5 C3 C2 124.5(9) . .
C4 C3 C2 117.7(9) . .
C5 C4 C3 122.2(9) . .
C5 C4 H4A 118.9 . .
C3 C4 H4A 118.9 . .
C4 C5 C6 119.2(9) . .
C4 C5 C8 120.5(9) . .
C6 C5 C8 120.3(9) . .
C7 C6 C5 119.9(9) . .
C7 C6 H6A 120.1 . .
C5 C6 H6A 120.1 . .
C6 C7 C2 122.4(9) . .
C6 C7 H7A 118.8 . .
C2 C7 H7A 118.8 . .
C13 C8 C9 118.6(9) . .
C13 C8 C5 120.8(9) . .
C9 C8 C5 120.5(9) . .
C10 C9 C8 121.2(9) . .
C10 C9 H9A 119.4 . .
C8 C9 H9A 119.4 . .
O6 C10 C9 117.3(8) . .
O6 C10 C11 122.1(9) . .
C9 C10 C11 120.6(9) . .
C12 C11 C10 117.4(9) . .
C12 C11 C14 121.0(8) . .
C10 C11 C14 121.5(9) . .
C13 C12 C11 122.0(9) . .
C13 C12 H12A 119.0 . .
C11 C12 H12A 119.0 . .
C12 C13 C8 120.1(10) . .
C12 C13 H13A 120.0 . .
C8 C13 H13A 120.0 . .
O4 C14 O3 123.8(9) . .
O4 C14 C11 117.6(8) . .
O3 C14 C11 118.7(8) . .
O7 C15 N1 126.5(11) . .
O7 C15 H15A 116.8 . .
N1 C15 H15A 116.8 . .
N1 C16 H16A 109.5 . .
N1 C16 H16B 109.5 . .
H16A C16 H16B 109.5 . .
N1 C16 H16C 109.5 . .
H16A C16 H16C 109.5 . .
H16B C16 H16C 109.5 . .
N1 C17 H17A 109.5 . .
N1 C17 H17B 109.5 . .
H17A C17 H17B 109.5 . .
N1 C17 H17C 109.5 . .
H17A C17 H17C 109.5 . .
H17B C17 H17C 109.5 . .
N2 C18 H18A 109.5 . .
N2 C18 H18B 109.5 . .
H18A C18 H18B 109.5 . .
N2 C18 H18C 109.5 . .
H18A C18 H18C 109.5 . .
H18B C18 H18C 109.5 . .
N2 C19 H19A 109.5 . .
N2 C19 H19B 109.5 . .
H19A C19 H19B 109.5 . .
N2 C19 H19C 109.5 . .
H19A C19 H19C 109.5 . .
H19B C19 H19C 109.5 . .
O8 C20 N2 100(3) . .
O8 C20 H20A 130.0 . .
N2 C20 H20A 130.0 . .
N3 C21 H21A 109.5 . .
N3 C21 H21B 109.5 . .
H21A C21 H21B 109.5 . .
N3 C21 H21C 109.5 . .
H21A C21 H21C 109.5 . .
H21B C21 H21C 109.5 . .
N3 C22 H22A 109.5 . .
N3 C22 H22B 109.5 . .
H22A C22 H22B 109.5 . .
N3 C22 H22C 109.5 . .
H22A C22 H22C 109.5 . .
H22B C22 H22C 109.5 . .
O9 C23 N3 120(4) . .
O9 C23 H23A 119.8 . .
N3 C23 H23A 119.8 . .
C1 O1 Dy1 131.9(6) . 3_755
C1 O1 Dy1 86.9(6) . .
Dy1 O1 Dy1 106.5(2) 3_755 .
C1 O2 Dy1 136.5(6) . 3_855
C1 O2 Dy1 103.3(6) . .
Dy1 O2 Dy1 109.3(2) 3_855 .
C14 O3 Dy1 136.4(6) . 2_844
C14 O4 Dy1 139.0(6) . 4
C3 O5 Dy1 136.8(6) . 3_855
C10 O6 H6B 109.5 . .
C15 O7 Dy1 135.3(7) . .
C15 N1 C17 122.0(9) . .
C15 N1 C16 123.6(10) . .
C17 N1 C16 114.3(10) . .
C20 N2 C18 120(3) . .
C20 N2 C19 129(3) . .
C18 N2 C19 111(3) . .
C23 N3 C22 123(3) . .
C23 N3 C21 130(3) . .
C22 N3 C21 107(3) . .

loop_
_geom_bond_atom_site_label_1
_geom_bond_atom_site_label_2
_geom_bond_distance
_geom_bond_site_symmetry_2
Dy1 O5 2.190(6) 3_855
Dy1 O2 2.326(6) 3_855
Dy1 O7 2.336(7) .
Dy1 O3 2.343(7) 2_854
Dy1 O1 2.344(6) 3_755
Dy1 O4 2.357(6) 4_556
Dy1 O2 2.371(6) .
Dy1 O1 2.716(6) .
Dy1 C1 2.938(10) .
Dy1 Dy1 3.8300(9) 3_855
C1 O2 1.275(12) .
C1 O1 1.276(12) .
C1 C2 1.460(15) .
C2 C7 1.405(14) .
C2 C3 1.425(14) .
C3 O5 1.326(12) .
C3 C4 1.421(14) .
C4 C5 1.376(14) .
C4 H4A 0.9500 .
C5 C6 1.409(14) .
C5 C8 1.486(14) .
C6 C7 1.363(14) .
C6 H6A 0.9500 .
C7 H7A 0.9500 .
C8 C13 1.395(14) .
C8 C9 1.395(15) .
C9 C10 1.377(14) .
C9 H9A 0.9500 .
C10 O6 1.364(12) .
C10 C11 1.417(13) .
C11 C12 1.388(14) .
C11 C14 1.480(13) .
C12 C13 1.387(14) .
C12 H12A 0.9500 .
C13 H13A 0.9500 .
C14 O4 1.271(12) .
C14 O3 1.277(11) .
C15 O7 1.228(13) .
C15 N1 1.269(14) .
C15 H15A 0.9500 .
C16 N1 1.470(3) .
C16 H16A 0.9800 .
C16 H16B 0.9800 .
C16 H16C 0.9800 .
C17 N1 1.469(3) .
C17 H17A 0.9800 .
C17 H17B 0.9800 .
C17 H17C 0.9800 .
C18 N2 1.469(5) .
C18 H18A 0.9800 .
C18 H18B 0.9800 .
C18 H18C 0.9800 .
C19 N2 1.473(10) .
C19 H19A 0.9800 .
C19 H19B 0.9800 .
C19 H19C 0.9800 .
C20 O8 1.274(18) .
C20 N2 1.32(4) .
C20 H20A 0.9500 .
C21 N3 1.472(18) .
C21 H21A 0.9800 .
C21 H21B 0.9800 .
C21 H21C 0.9800 .
C22 N3 1.471(18) .
C22 H22A 0.9800 .
C22 H22B 0.9800 .
C22 H22C 0.9800 .
C23 O9 1.270(18) .
C23 N3 1.30(4) .
C23 H23A 0.9500 .
O1 Dy1 2.344(6) 3_755
O2 Dy1 2.326(6) 3_855
O3 Dy1 2.343(7) 2_844
O4 Dy1 2.357(6) 4
O5 Dy1 2.190(6) 3_855
O6 H6B 0.8400 .
